data_2021632
loop_
_publ_author_name
'Acosta Quintero, Lina M.'
'Palma, Alirio'
'Choquesillo-Lazarte, Duane'
'Cobo, Justo'
'Glidewell, Christopher'

_publ_section_title
;
 Monoclinic and orthorhombic forms of
 (<i>RS</i>)-(<i>E</i>)-4-[2-(4-chlorobenzylidene)hydrazinyl]-6,11-dimethyl-6,11-dihydro-5<i>H</i>-benzo[<i>b</i>]pyrimido[5,4-<i>f</i>]azepine:
 synthesis, concomitant polymorphism and supramolecular assembly mediated
 by C---H&#x00B7;&#x00B7;&#x00B7;N, C---H&#x00B7;&#x00B7;&#x00B7;\p(arene)
 and C---Cl&#x00B7;&#x00B7;&#x00B7;\p(arene) interactions
;
_journal_coeditor_code OV3128
_journal_issue 6
_journal_name_full 'Acta Crystallographica Section C'
_journal_page_first
;
;
_journal_paper_doi 10.1107/S205322961900617X
_journal_volume 75
_journal_year 2019
_chemical_formula_iupac 'C21 H20 Cl N5'
_chemical_formula_moiety 'C21 H20 Cl N5'
_chemical_formula_sum 'C21 H20 Cl N5'
_chemical_formula_weight 377.87
_chemical_name_systematic
(<i>RS</i>)-(<i>E</i>)-4-[2-(4-Chlorobenzylidene)hydrazinyl]-6,11-dimethyl-6,11-dihydro-5<i>H</i>-benzo[<i>b</i>]pyrimido[5,4-<i>f</i>]azepine
_space_group_crystal_system orthorhombic
_space_group_IT_number 33
_space_group_name_Hall 'P 2c -2n'
_space_group_name_H-M_alt 'P n a 21'
_symmetry_space_group_name_Hall 'P 2c -2n'
_symmetry_space_group_name_H-M 'P n a 21'
_atom_sites_solution_hydrogens mixed
_atom_sites_solution_primary difmap
_audit_creation_method SHELXL-2014
_cell_angle_alpha 90
_cell_angle_beta 90
_cell_angle_gamma 90
_cell_formula_units_Z 4
_cell_length_a 8.8623(4)
_cell_length_b 14.4656(7)
_cell_length_c 14.2723(7)
_cell_measurement_reflns_used 3084
_cell_measurement_temperature 100(2)
_cell_measurement_theta_max 66.991
_cell_measurement_theta_min 4.352
_cell_volume 1829.69(15)
_computing_cell_refinement
;
SAINT (Bruker, 2013)
;
_computing_data_collection
;
APEX2 (Bruker, 2014)
;
_computing_data_reduction
;
SAINT (Bruker, 2013)
;
_computing_molecular_graphics
;
PLATON (Spek, 2009)
;
_computing_publication_material
;
SHELXL2014 (Sheldrick, 2015) and PLATON (Spek, 2009)
;
_computing_structure_refinement
;
SHELXL2014 (Sheldrick, 2015)
;
_computing_structure_solution
;
SIR92 (Altomare <i>et al.</i>,  1994)
;
_diffrn_ambient_temperature 100(2)
_diffrn_measured_fraction_theta_full 0.992
_diffrn_measured_fraction_theta_max 0.992
_diffrn_measurement_device_type 'Bruker D8 Venture'
_diffrn_measurement_method '\f and \w scans'
_diffrn_radiation_monochromator 'multilayer mirror'
_diffrn_radiation_type CuK\a
_diffrn_radiation_wavelength 1.54178
_diffrn_reflns_av_R_equivalents 0.0620
_diffrn_reflns_av_unetI/netI 0.0498
_diffrn_reflns_limit_h_max 10
_diffrn_reflns_limit_h_min -9
_diffrn_reflns_limit_k_max 17
_diffrn_reflns_limit_k_min -17
_diffrn_reflns_limit_l_max 16
_diffrn_reflns_limit_l_min -15
_diffrn_reflns_number 22910
_diffrn_reflns_theta_full 66.881
_diffrn_reflns_theta_max 66.881
_diffrn_reflns_theta_min 4.352
_diffrn_source 'INCOATEC high brilliance microfocus sealed tube'
_diffrn_standards_decay_% 0
_diffrn_standards_interval_count 0
_diffrn_standards_interval_time 0
_diffrn_standards_number 0
_exptl_absorpt_coefficient_mu 1.969
_exptl_absorpt_correction_T_max 0.871
_exptl_absorpt_correction_T_min 0.726
_exptl_absorpt_correction_type multi-scan
_exptl_absorpt_process_details
;
(SADABS; Bruker, 2015)
;
_exptl_crystal_colour colourless
_exptl_crystal_density_diffrn 1.372
_exptl_crystal_description plate
_exptl_crystal_F_000 792
_exptl_crystal_size_max 0.120
_exptl_crystal_size_mid 0.120
_exptl_crystal_size_min 0.070
_refine_diff_density_max 0.286
_refine_diff_density_min -0.233
_refine_ls_abs_structure_details
;
Flack <i>x</i> determined using 1075 quotients [(I+)-(I-)]/[(I+)+(I-)]
(Parsons <i>et al.</i>,  2013)
;
_refine_ls_abs_structure_Flack 0.048(9)
_refine_ls_extinction_coef 0.0057(6)
_refine_ls_extinction_expression Fc^*^=kFc[1+0.001xFc^2^\l^3^/sin(2\q)]^-1/4^
_refine_ls_extinction_method SHELXL
_refine_ls_goodness_of_fit_ref 1.056
_refine_ls_hydrogen_treatment mixed
_refine_ls_matrix_type full
_refine_ls_number_parameters 250
_refine_ls_number_reflns 3083
_refine_ls_number_restraints 1
_refine_ls_restrained_S_all 1.056
_refine_ls_R_factor_all 0.0476
_refine_ls_R_factor_gt 0.0371
_refine_ls_shift/su_max 0.000
_refine_ls_shift/su_mean 0.000
_refine_ls_structure_factor_coef Fsqd
_refine_ls_weighting_details 'w=1/[\s^2^(Fo^2^)+(0.0509P)^2^] where P=(Fo^2^+2Fc^2^)/3'
_refine_ls_weighting_scheme calc
_refine_ls_wR_factor_gt 0.0836
_refine_ls_wR_factor_ref 0.0889
_reflns_number_gt 2669
_reflns_number_total 3083
_reflns_threshold_expression 'I > 2\s(I)'
_cod_data_source_file ov3128sup1.cif
_cod_data_source_block II
_cod_database_code 2021632
_shelx_space_group_comment
;
The symmetry employed for this shelxl refinement is uniquely defined
by the following loop, which should always be used as a source of
symmetry information in preference to the above space-group names.
They are only intended as comments.
;
_shelx_estimated_absorpt_t_min 0.798
_shelx_estimated_absorpt_t_max 0.874
_shelxl_version_number 2.014

loop_
_space_group_symop_operation_xyz
'x, y, z'
'-x, -y, z+1/2'
'x+1/2, -y+1/2, z'
'-x+1/2, y+1/2, z+1/2'

loop_
_atom_site_type_symbol
_atom_site_label
_atom_site_fract_x
_atom_site_fract_y
_atom_site_fract_z
_atom_site_U_iso_or_equiv
_atom_site_adp_type
_atom_site_calc_flag
_atom_site_occupancy
N N1 0.6254(3) 0.4527(2) 0.6504(2) 0.0276(7) Uani d 1
C C2 0.6661(4) 0.4156(2) 0.5697(2) 0.0316(8) Uani d 1
H H2 0.7591 0.4371 0.5446 0.038 Uiso calc 1
N N3 0.5950(3) 0.35249(19) 0.51894(18) 0.0272(7) Uani d 1
C C4 0.4589(4) 0.3292(2) 0.5520(2) 0.0249(8) Uani d 1
C C4A 0.3975(4) 0.3621(2) 0.6370(2) 0.0252(7) Uani d 1
C C5 0.2391(4) 0.3341(2) 0.6622(2) 0.0287(8) Uani d 1
H H5A 0.2395 0.2673 0.6772 0.034 Uiso calc 1
H H5B 0.1748 0.3425 0.6061 0.034 Uiso calc 1
C C6 0.1651(4) 0.3856(2) 0.7439(2) 0.0280(8) Uani d 1
H H6 0.1737 0.4533 0.7308 0.034 Uiso calc 1
C C6A 0.2487(4) 0.3665(2) 0.8338(2) 0.0284(8) Uani d 1
C C7 0.1855(5) 0.3138(2) 0.9061(3) 0.0337(9) Uani d 1
H H7 0.0893 0.2862 0.8975 0.040 Uiso calc 1
C C8 0.2625(5) 0.3013(2) 0.9908(3) 0.0361(9) Uani d 1
H H8 0.2185 0.2655 1.0395 0.043 Uiso calc 1
C C9 0.4011(4) 0.3408(2) 1.0032(3) 0.0361(9) Uani d 1
H H9 0.4524 0.3333 1.0611 0.043 Uiso calc 1
C C10 0.4676(5) 0.3918(3) 0.9322(3) 0.0338(9) Uani d 1
H H10 0.5644 0.4185 0.9415 0.041 Uiso calc 1
C C10A 0.3925(4) 0.4041(2) 0.8469(2) 0.0268(8) Uani d 1
N N11 0.4618(3) 0.4585(2) 0.7752(2) 0.0269(7) Uani d 1
C C11A 0.4935(4) 0.4224(2) 0.6864(2) 0.0245(8) Uani d 1
N N41 0.3745(3) 0.27030(18) 0.4969(2) 0.0289(6) Uani d 1
H H41 0.274(5) 0.253(2) 0.514(3) 0.035 Uiso d 1
N N42 0.4331(3) 0.23699(19) 0.41314(19) 0.0277(7) Uani d 1
C C43 0.3317(4) 0.2050(2) 0.3577(2) 0.0264(8) Uani d 1
H H43 0.2286 0.2097 0.3753 0.032 Uiso calc 1
C C431 0.3700(4) 0.1616(2) 0.2683(2) 0.0257(8) Uani d 1
C C432 0.5153(5) 0.1333(3) 0.2439(3) 0.0290(8) Uani d 1
H H432 0.5966 0.1451 0.2857 0.035 Uiso calc 1
C C433 0.5433(4) 0.0887(2) 0.1602(2) 0.0299(8) Uani d 1
H H433 0.6427 0.0697 0.1443 0.036 Uiso calc 1
C C434 0.4238(4) 0.0719(2) 0.0994(2) 0.0295(8) Uani d 1
Cl Cl4 0.45257(10) 0.01049(6) -0.00398(7) 0.0372(3) Uani d 1
C C435 0.2793(5) 0.0993(2) 0.1208(2) 0.0313(8) Uani d 1
H H435 0.1988 0.0876 0.0785 0.038 Uiso calc 1
C C436 0.2525(4) 0.1446(2) 0.2059(2) 0.0294(8) Uani d 1
H H436 0.1530 0.1640 0.2211 0.035 Uiso calc 1
C C61 -0.0023(5) 0.3618(3) 0.7470(3) 0.0311(8) Uani d 1
H H61A -0.0502 0.3952 0.7989 0.047 Uiso calc 1
H H61B -0.0145 0.2952 0.7565 0.047 Uiso calc 1
H H61C -0.0498 0.3799 0.6878 0.047 Uiso calc 1
C C111 0.5616(4) 0.5329(3) 0.8079(3) 0.0337(9) Uani d 1
H H11A 0.5775 0.5775 0.7571 0.051 Uiso calc 1
H H11C 0.6588 0.5067 0.8269 0.051 Uiso calc 1
H H11B 0.5150 0.5643 0.8614 0.051 Uiso calc 1

loop_
_atom_site_aniso_label
_atom_site_aniso_U_11
_atom_site_aniso_U_22
_atom_site_aniso_U_33
_atom_site_aniso_U_12
_atom_site_aniso_U_13
_atom_site_aniso_U_23
N1 0.0238(17) 0.0353(15) 0.0238(15) -0.0030(13) 0.0007(13) -0.0023(13)
C2 0.027(2) 0.0346(19) 0.033(2) -0.0032(15) 0.0018(16) 0.0028(16)
N3 0.0212(16) 0.0349(15) 0.0257(17) -0.0033(12) 0.0016(12) 0.0017(12)
C4 0.0206(19) 0.0264(17) 0.0275(18) -0.0001(14) -0.0022(15) 0.0024(15)
C4A 0.0247(19) 0.0272(16) 0.0238(17) 0.0021(14) -0.0005(15) 0.0018(14)
C5 0.022(2) 0.037(2) 0.026(2) -0.0011(15) 0.0008(15) -0.0001(16)
C6 0.027(2) 0.0320(18) 0.0254(18) 0.0005(16) 0.0005(16) 0.0006(15)
C6A 0.030(2) 0.0311(18) 0.0242(18) 0.0026(16) 0.0024(15) 0.0008(15)
C7 0.035(2) 0.0345(19) 0.032(2) -0.0035(17) 0.0017(17) 0.0010(16)
C8 0.046(2) 0.0351(18) 0.0273(19) 0.0043(16) 0.0028(18) 0.0070(19)
C9 0.042(2) 0.044(2) 0.0225(18) 0.0095(17) -0.0022(19) 0.0027(18)
C10 0.029(2) 0.045(2) 0.0277(19) 0.0009(17) -0.0028(16) -0.0058(17)
C10A 0.027(2) 0.0301(18) 0.0228(18) 0.0024(15) 0.0005(15) 0.0007(15)
N11 0.0248(17) 0.0318(15) 0.0239(16) -0.0037(13) 0.0000(12) -0.0040(13)
C11A 0.0220(19) 0.0285(18) 0.0231(18) 0.0021(14) 0.0002(14) 0.0005(14)
N41 0.0236(16) 0.0388(15) 0.0242(14) -0.0023(13) 0.0050(14) -0.0041(15)
N42 0.0262(18) 0.0323(16) 0.0247(16) 0.0000(13) 0.0046(13) -0.0023(13)
C43 0.0224(18) 0.0313(17) 0.0255(19) -0.0005(15) 0.0037(15) 0.0014(15)
C431 0.026(2) 0.0269(18) 0.0238(19) -0.0019(14) 0.0003(15) 0.0028(14)
C432 0.025(2) 0.034(2) 0.0275(18) -0.0010(17) 0.0027(16) -0.0014(16)
C433 0.026(2) 0.0342(19) 0.029(2) -0.0002(15) 0.0051(15) 0.0013(15)
C434 0.036(2) 0.0298(19) 0.0230(19) 0.0025(16) 0.0051(15) 0.0017(16)
Cl4 0.0421(6) 0.0447(5) 0.0249(4) 0.0037(4) 0.0013(5) -0.0060(4)
C435 0.036(2) 0.0329(18) 0.0253(19) 0.0019(16) -0.0042(16) 0.0025(15)
C436 0.028(2) 0.0338(19) 0.0268(18) 0.0022(16) 0.0020(16) 0.0011(16)
C61 0.0257(19) 0.040(2) 0.0272(17) -0.0001(19) 0.0022(15) -0.0020(17)
C111 0.030(2) 0.038(2) 0.033(2) -0.0064(17) -0.0003(17) -0.0089(17)

loop_
_atom_type_symbol
_atom_type_description
_atom_type_scat_dispersion_real
_atom_type_scat_dispersion_imag
_atom_type_scat_source
C C 0.0181 0.0091 'International Tables Vol C Tables 4.2.6.8 and 6.1.1.4'
H H 0.0000 0.0000 'International Tables Vol C Tables 4.2.6.8 and 6.1.1.4'
Cl Cl 0.3639 0.7018 'International Tables Vol C Tables 4.2.6.8 and 6.1.1.4'
N N 0.0311 0.0180 'International Tables Vol C Tables 4.2.6.8 and 6.1.1.4'

loop_
_geom_angle_atom_site_label_1
_geom_angle_atom_site_label_2
_geom_angle_atom_site_label_3
_geom_angle
C2 N1 C11A 115.9(3)
N1 C2 N3 128.8(3)
N1 C2 H2 115.6
N3 C2 H2 115.6
C2 N3 C4 114.2(3)
N3 C4 N41 116.4(3)
N3 C4 C4A 124.4(3)
N41 C4 C4A 119.2(3)
C11A C4A C4 114.0(3)
C11A C4A C5 127.7(3)
C4 C4A C5 118.3(3)
C4A C5 C6 116.8(3)
C4A C5 H5A 108.1
C6 C5 H5A 108.1
C4A C5 H5B 108.1
C6 C5 H5B 108.1
H5A C5 H5B 107.3
C6A C6 C61 114.4(3)
C6A C6 C5 110.4(3)
C61 C6 C5 109.3(3)
C6A C6 H6 107.5
C61 C6 H6 107.5
C5 C6 H6 107.5
C10A C6A C7 118.5(3)
C10A C6A C6 119.4(3)
C7 C6A C6 122.0(3)
C6A C7 C8 120.8(4)
C6A C7 H7 119.6
C8 C7 H7 119.6
C9 C8 C7 119.7(4)
C9 C8 H8 120.2
C7 C8 H8 120.2
C8 C9 C10 120.8(4)
C8 C9 H9 119.6
C10 C9 H9 119.6
C9 C10 C10A 120.1(4)
C9 C10 H10 119.9
C10A C10 H10 119.9
C6A C10A C10 120.1(3)
C6A C10A N11 120.6(3)
C10 C10A N11 119.2(3)
C11A N11 C10A 121.9(3)
C11A N11 C111 116.1(3)
C10A N11 C111 115.8(3)
N1 C11A N11 113.4(3)
N1 C11A C4A 122.3(3)
N11 C11A C4A 124.3(3)
C4 N41 N42 120.1(3)
C4 N41 H41 122(2)
N42 N41 H41 118(2)
C43 N42 N41 113.1(3)
N42 C43 C431 122.0(3)
N42 C43 H43 119.0
C431 C43 H43 119.0
C436 C431 C432 118.6(3)
C436 C431 C43 117.4(3)
C432 C431 C43 123.9(3)
C433 C432 C431 121.3(4)
C433 C432 H432 119.4
C431 C432 H432 119.4
C432 C433 C434 119.0(3)
C432 C433 H433 120.5
C434 C433 H433 120.5
C435 C434 C433 121.4(3)
C435 C434 Cl4 118.2(3)
C433 C434 Cl4 120.4(3)
C434 C435 C436 119.1(4)
C434 C435 H435 120.5
C436 C435 H435 120.5
C431 C436 C435 120.7(3)
C431 C436 H436 119.6
C435 C436 H436 119.6
C6 C61 H61A 109.5
C6 C61 H61B 109.5
H61A C61 H61B 109.5
C6 C61 H61C 109.5
H61A C61 H61C 109.5
H61B C61 H61C 109.5
N11 C111 H11A 109.5
N11 C111 H11C 109.5
H11A C111 H11C 109.5
N11 C111 H11B 109.5
H11A C111 H11B 109.5
H11C C111 H11B 109.5

loop_
_geom_bond_atom_site_label_1
_geom_bond_atom_site_label_2
_geom_bond_distance
N1 C2 1.322(5)
N1 C11A 1.350(5)
C2 N3 1.324(4)
C2 H2 0.9500
N3 C4 1.338(4)
C4 N41 1.380(4)
C4 C4A 1.413(5)
C4A C11A 1.408(5)
C4A C5 1.505(5)
C5 C6 1.531(5)
C5 H5A 0.9900
C5 H5B 0.9900
C6 C6A 1.507(5)
C6 C61 1.523(5)
C6 H6 1.0000
C6A C10A 1.398(5)
C6A C7 1.400(5)
C7 C8 1.401(5)
C7 H7 0.9500
C8 C9 1.366(5)
C8 H8 0.9500
C9 C10 1.385(5)
C9 H9 0.9500
C10 C10A 1.399(5)
C10 H10 0.9500
C10A N11 1.430(4)
N11 C11A 1.400(4)
N11 C111 1.469(5)
N41 N42 1.390(4)
N41 H41 0.96(4)
N42 C43 1.284(4)
C43 C431 1.461(5)
C43 H43 0.9500
C431 C436 1.393(5)
C431 C432 1.396(5)
C432 C433 1.381(5)
C432 H432 0.9500
C433 C434 1.390(5)
C433 H433 0.9500
C434 C435 1.375(5)
C434 Cl4 1.741(4)
C435 C436 1.400(5)
C435 H435 0.9500
C436 H436 0.9500
C61 H61A 0.9800
C61 H61B 0.9800
C61 H61C 0.9800
C111 H11A 0.9800
C111 H11C 0.9800
C111 H11B 0.9800

loop_
_geom_hbond_atom_site_label_D
_geom_hbond_atom_site_label_H
_geom_hbond_atom_site_label_A
_geom_hbond_site_symmetry_A
_geom_hbond_distance_DH
_geom_hbond_distance_HA
_geom_hbond_distance_DA
_geom_hbond_angle_DHA
_geom_hbond_publ_flag
N41 H41 N3 3_455 0.96(4) 2.20(4) 3.064(4) 149(3) no
C43 H43 N3 3_455 0.95 2.53 3.223(4) 130 no
C6 H6 Cg2 4_555 1.00 2.54 3.496(3) 161 no

loop_
_geom_torsion_atom_site_label_1
_geom_torsion_atom_site_label_2
_geom_torsion_atom_site_label_3
_geom_torsion_atom_site_label_4
_geom_torsion
C11A N1 C2 N3 0.0(5)
N1 C2 N3 C4 5.2(5)
C2 N3 C4 N41 174.1(3)
C2 N3 C4 C4A -4.6(5)
N3 C4 C4A C11A -0.6(5)
N41 C4 C4A C11A -179.3(3)
N3 C4 C4A C5 176.4(3)
N41 C4 C4A C5 -2.2(5)
C11A C4A C5 C6 8.2(5)
C4 C4A C5 C6 -168.3(3)
C4A C5 C6 C6A -64.2(4)
C4A C5 C6 C61 169.1(3)
C61 C6 C6A C10A -165.6(3)
C5 C6 C6A C10A 70.6(4)
C61 C6 C6A C7 12.9(5)
C5 C6 C6A C7 -110.9(4)
C10A C6A C7 C8 1.9(5)
C6 C6A C7 C8 -176.5(3)
C6A C7 C8 C9 -0.1(5)
C7 C8 C9 C10 -1.2(5)
C8 C9 C10 C10A 0.6(5)
C7 C6A C10A C10 -2.5(5)
C6 C6A C10A C10 176.0(3)
C7 C6A C10A N11 -179.9(3)
C6 C6A C10A N11 -1.4(5)
C9 C10 C10A C6A 1.3(5)
C9 C10 C10A N11 178.7(3)
C6A C10A N11 C11A -61.1(5)
C10 C10A N11 C11A 121.5(4)
C6A C10A N11 C111 147.7(3)
C10 C10A N11 C111 -29.8(5)
C2 N1 C11A N11 175.3(3)
C2 N1 C11A C4A -6.1(5)
C10A N11 C11A N1 -141.9(3)
C111 N11 C11A N1 9.3(4)
C10A N11 C11A C4A 39.6(5)
C111 N11 C11A C4A -169.3(3)
C4 C4A C11A N1 6.3(5)
C5 C4A C11A N1 -170.4(3)
C4 C4A C11A N11 -175.2(3)
C5 C4A C11A N11 8.1(6)
N3 C4 N41 N42 1.4(4)
C4A C4 N41 N42 -179.8(3)
C4 N41 N42 C43 -161.9(3)
N41 N42 C43 C431 -176.3(3)
N42 C43 C431 C436 -168.5(3)
N42 C43 C431 C432 14.0(5)
C436 C431 C432 C433 -0.6(5)
C43 C431 C432 C433 176.9(3)
C431 C432 C433 C434 0.1(5)
C432 C433 C434 C435 0.3(5)
C432 C433 C434 Cl4 -176.6(3)
C433 C434 C435 C436 -0.2(5)
Cl4 C434 C435 C436 176.8(3)
C432 C431 C436 C435 0.7(5)
C43 C431 C436 C435 -176.9(3)
C434 C435 C436 C431 -0.3(5)

_cod_database_fobs_code 2021632
